data_2226371
loop_
_publ_author_name
'Ali, Qamar'
'Raza Shah, Muhammad'
'Ng, Seik Weng'

_publ_section_title
;
 4,4'-(Propane-1,3-diyldioxy)dibenzaldehyde
;
_journal_coeditor_code CI5094
_journal_issue 7
_journal_name_full 'Acta Crystallographica Section E'
_journal_page_first o1620
_journal_paper_doi 10.1107/S1600536810021124
_journal_volume 66
_journal_year 2010
_chemical_formula_iupac 'C17 H16 O4'
_chemical_formula_moiety 'C17 H16 O4'
_chemical_formula_sum 'C17 H16 O4'
_chemical_formula_weight 284.30
_chemical_name_systematic
;
4,4'-(Propane-1,3-diyldioxy)dibenzaldehyde
;
_space_group_IT_number 14
_symmetry_cell_setting monoclinic
_symmetry_space_group_name_Hall '-P 2yn'
_symmetry_space_group_name_H-M 'P 1 21/n 1'
_atom_sites_solution_hydrogens geom
_atom_sites_solution_primary direct
_atom_sites_solution_secondary difmap
_audit_creation_method SHELXL-97
_cell_angle_alpha 90.00
_cell_angle_beta 104.7830(10)
_cell_angle_gamma 90.00
_cell_formula_units_Z 4
_cell_length_a 15.3323(15)
_cell_length_b 4.6173(5)
_cell_length_c 20.2800(19)
_cell_measurement_reflns_used 2677
_cell_measurement_temperature 100(2)
_cell_measurement_theta_max 28.0
_cell_measurement_theta_min 3.1
_cell_volume 1388.2(2)
_computing_cell_refinement 'SAINT (Bruker, 2009)'
_computing_data_collection 'APEX2 (Bruker, 2009)'
_computing_data_reduction 'SAINT (Bruker, 2009)'
_computing_molecular_graphics 'X-SEED (Barbour, 2001)'
_computing_publication_material 'publCIF (Westrip, 2010)'
_computing_structure_refinement 'SHELXL97 (Sheldrick, 2008)'
_computing_structure_solution 'SHELXS97 (Sheldrick, 2008)'
_diffrn_ambient_temperature 100(2)
_diffrn_measured_fraction_theta_full 0.985
_diffrn_measured_fraction_theta_max 0.985
_diffrn_measurement_device_type 'Bruker SMART APEXII diffractometer'
_diffrn_measurement_method '\w scans'
_diffrn_radiation_monochromator graphite
_diffrn_radiation_source 'fine-focus sealed tube'
_diffrn_radiation_type MoK\a
_diffrn_radiation_wavelength 0.71073
_diffrn_reflns_av_R_equivalents 0.0265
_diffrn_reflns_av_sigmaI/netI 0.0318
_diffrn_reflns_limit_h_max 19
_diffrn_reflns_limit_h_min -19
_diffrn_reflns_limit_k_max 5
_diffrn_reflns_limit_k_min -5
_diffrn_reflns_limit_l_max 26
_diffrn_reflns_limit_l_min -19
_diffrn_reflns_number 8297
_diffrn_reflns_theta_full 27.50
_diffrn_reflns_theta_max 27.50
_diffrn_reflns_theta_min 1.50
_diffrn_standards_number 0
_exptl_absorpt_coefficient_mu 0.097
_exptl_absorpt_correction_type none
_exptl_crystal_colour Colourless
_exptl_crystal_density_diffrn 1.360
_exptl_crystal_density_method 'not measured'
_exptl_crystal_description Plate
_exptl_crystal_F_000 600
_exptl_crystal_size_max 0.25
_exptl_crystal_size_mid 0.20
_exptl_crystal_size_min 0.10
_refine_diff_density_max 0.246
_refine_diff_density_min -0.215
_refine_ls_extinction_method none
_refine_ls_goodness_of_fit_ref 1.025
_refine_ls_hydrogen_treatment constr
_refine_ls_matrix_type full
_refine_ls_number_parameters 190
_refine_ls_number_reflns 3113
_refine_ls_number_restraints 0
_refine_ls_restrained_S_all 1.025
_refine_ls_R_factor_all 0.0508
_refine_ls_R_factor_gt 0.0390
_refine_ls_shift/su_max 0.001
_refine_ls_shift/su_mean 0.001
_refine_ls_structure_factor_coef Fsqd
_refine_ls_weighting_details 'calc w=1/[\s^2^(Fo^2^)+(0.0513P)^2^+0.4617P] where P=(Fo^2^+2Fc^2^)/3'
_refine_ls_weighting_scheme calc
_refine_ls_wR_factor_gt 0.0980
_refine_ls_wR_factor_ref 0.1055
_reflns_number_gt 2538
_reflns_number_total 3113
_reflns_threshold_expression I>2\s(I)
_cod_data_source_file ci5094.cif
_cod_data_source_block I
_cod_original_sg_symbol_H-M 'P 21/n'
_cod_database_code 2226371
_cod_database_fobs_code 2226371

loop_
_symmetry_equiv_pos_as_xyz
'x, y, z'
'x+1/2, -y+1/2, z+1/2'
'-x, -y, -z'
'-x-1/2, y-1/2, -z-1/2'

loop_
_atom_site_type_symbol
_atom_site_label
_atom_site_fract_x
_atom_site_fract_y
_atom_site_fract_z
_atom_site_U_iso_or_equiv
_atom_site_adp_type
_atom_site_calc_flag
_atom_site_refinement_flags
_atom_site_occupancy
_atom_site_disorder_assembly
_atom_site_disorder_group
O O1 0.33791(6) 1.4272(2) 0.27971(5) 0.0247(2) Uani d . 1 . .
O O2 0.37445(6) 0.5332(2) 0.52487(5) 0.0191(2) Uani d . 1 . .
O O3 0.36450(6) 0.5695(2) 0.70403(5) 0.0191(2) Uani d . 1 . .
O O4 0.58320(6) 1.2514(2) 0.97043(5) 0.0290(3) Uani d . 1 . .
C C1 0.28543(9) 1.3387(3) 0.31097(7) 0.0193(3) Uani d . 1 . .
H H1 0.2260 1.4154 0.2992 0.023 Uiso calc R 1 . .
C C2 0.30737(8) 1.1217(3) 0.36563(7) 0.0171(3) Uani d . 1 . .
C C3 0.24107(8) 1.0286(3) 0.39613(7) 0.0183(3) Uani d . 1 . .
H H3 0.1816 1.1028 0.3805 0.022 Uiso calc R 1 . .
C C4 0.25983(8) 0.8289(3) 0.44913(7) 0.0182(3) Uani d . 1 . .
H H4 0.2137 0.7657 0.4694 0.022 Uiso calc R 1 . .
C C5 0.34744(8) 0.7227(3) 0.47213(6) 0.0166(3) Uani d . 1 . .
C C6 0.41484(8) 0.8113(3) 0.44128(7) 0.0188(3) Uani d . 1 . .
H H6 0.4742 0.7361 0.4566 0.023 Uiso calc R 1 . .
C C7 0.39463(9) 1.0082(3) 0.38860(7) 0.0192(3) Uani d . 1 . .
H H7 0.4404 1.0678 0.3676 0.023 Uiso calc R 1 . .
C C8 0.30783(8) 0.4333(3) 0.55834(7) 0.0182(3) Uani d . 1 . .
H H8A 0.2590 0.3283 0.5257 0.022 Uiso calc R 1 . .
H H8B 0.2810 0.5991 0.5771 0.022 Uiso calc R 1 . .
C C9 0.35588(9) 0.2331(3) 0.61526(7) 0.0190(3) Uani d . 1 . .
H H9A 0.3901 0.0869 0.5964 0.023 Uiso calc R 1 . .
H H9B 0.3103 0.1290 0.6331 0.023 Uiso calc R 1 . .
C C10 0.42019(8) 0.3892(3) 0.67370(7) 0.0176(3) Uani d . 1 . .
H H10A 0.4544 0.2486 0.7074 0.021 Uiso calc R 1 . .
H H10B 0.4635 0.5084 0.6567 0.021 Uiso calc R 1 . .
C C11 0.40426(8) 0.7236(3) 0.76107(6) 0.0164(3) Uani d . 1 . .
C C12 0.34516(8) 0.8830(3) 0.78886(7) 0.0189(3) Uani d . 1 . .
H H12 0.2821 0.8762 0.7685 0.023 Uiso calc R 1 . .
C C13 0.37858(9) 1.0507(3) 0.84602(7) 0.0202(3) Uani d . 1 . .
H H13 0.3383 1.1611 0.8647 0.024 Uiso calc R 1 . .
C C14 0.47139(8) 1.0595(3) 0.87679(7) 0.0187(3) Uani d . 1 . .
C C15 0.52930(8) 0.8986(3) 0.84844(7) 0.0189(3) Uani d . 1 . .
H H15 0.5923 0.9038 0.8691 0.023 Uiso calc R 1 . .
C C16 0.49718(8) 0.7308(3) 0.79069(7) 0.0174(3) Uani d . 1 . .
H H16 0.5375 0.6227 0.7716 0.021 Uiso calc R 1 . .
C C17 0.50495(9) 1.2379(3) 0.93787(7) 0.0235(3) Uani d . 1 . .
H H17 0.4622 1.3516 0.9531 0.028 Uiso calc R 1 . .

loop_
_atom_site_aniso_label
_atom_site_aniso_U_11
_atom_site_aniso_U_22
_atom_site_aniso_U_33
_atom_site_aniso_U_12
_atom_site_aniso_U_13
_atom_site_aniso_U_23
O1 0.0269(5) 0.0271(5) 0.0213(5) 0.0011(4) 0.0081(4) 0.0041(4)
O2 0.0179(4) 0.0231(5) 0.0158(5) 0.0023(4) 0.0036(4) 0.0036(4)
O3 0.0165(4) 0.0234(5) 0.0163(5) 0.0004(4) 0.0020(3) -0.0030(4)
O4 0.0248(5) 0.0375(6) 0.0228(6) -0.0053(4) 0.0027(4) -0.0083(5)
C1 0.0220(6) 0.0177(6) 0.0168(7) 0.0004(5) 0.0027(5) -0.0033(5)
C2 0.0200(6) 0.0162(6) 0.0139(6) -0.0002(5) 0.0020(5) -0.0036(5)
C3 0.0168(6) 0.0190(6) 0.0169(7) 0.0015(5) 0.0006(5) -0.0027(5)
C4 0.0171(6) 0.0207(6) 0.0165(7) -0.0013(5) 0.0039(5) -0.0019(5)
C5 0.0197(6) 0.0166(6) 0.0118(6) 0.0005(5) 0.0010(5) -0.0027(5)
C6 0.0166(6) 0.0212(7) 0.0177(7) 0.0022(5) 0.0026(5) -0.0018(5)
C7 0.0189(6) 0.0211(7) 0.0180(7) -0.0012(5) 0.0055(5) -0.0017(5)
C8 0.0187(6) 0.0199(7) 0.0158(7) -0.0021(5) 0.0039(5) -0.0018(5)
C9 0.0208(6) 0.0174(6) 0.0181(7) -0.0019(5) 0.0035(5) -0.0009(5)
C10 0.0184(6) 0.0182(6) 0.0160(7) 0.0010(5) 0.0038(5) -0.0005(5)
C11 0.0191(6) 0.0155(6) 0.0135(6) -0.0013(5) 0.0022(5) 0.0025(5)
C12 0.0154(6) 0.0218(7) 0.0192(7) -0.0006(5) 0.0037(5) 0.0012(5)
C13 0.0194(6) 0.0205(7) 0.0221(7) 0.0011(5) 0.0077(5) -0.0014(6)
C14 0.0205(6) 0.0190(6) 0.0163(7) -0.0018(5) 0.0037(5) 0.0006(5)
C15 0.0160(6) 0.0204(7) 0.0186(7) -0.0006(5) 0.0015(5) 0.0027(5)
C16 0.0165(6) 0.0190(6) 0.0173(7) 0.0016(5) 0.0053(5) 0.0009(5)
C17 0.0242(7) 0.0258(7) 0.0214(7) -0.0022(6) 0.0073(5) -0.0026(6)

loop_
_atom_type_symbol
_atom_type_description
_atom_type_scat_dispersion_real
_atom_type_scat_dispersion_imag
_atom_type_scat_source
C C 0.0033 0.0016 'International Tables Vol C Tables 4.2.6.8 and 6.1.1.4'
H H 0.0000 0.0000 'International Tables Vol C Tables 4.2.6.8 and 6.1.1.4'
O O 0.0106 0.0060 'International Tables Vol C Tables 4.2.6.8 and 6.1.1.4'

loop_
_geom_angle_atom_site_label_1
_geom_angle_atom_site_label_2
_geom_angle_atom_site_label_3
_geom_angle_site_symmetry_1
_geom_angle_site_symmetry_3
_geom_angle
_geom_angle_publ_flag
C5 O2 C8 . . 117.78(10) ?
C11 O3 C10 . . 118.66(9) ?
O1 C1 C2 . . 124.65(12) ?
O1 C1 H1 . . 117.7 ?
C2 C1 H1 . . 117.7 ?
C3 C2 C7 . . 118.83(12) ?
C3 C2 C1 . . 119.72(11) ?
C7 C2 C1 . . 121.44(12) ?
C2 C3 C4 . . 121.36(12) ?
C2 C3 H3 . . 119.3 ?
C4 C3 H3 . . 119.3 ?
C3 C4 C5 . . 118.95(12) ?
C3 C4 H4 . . 120.5 ?
C5 C4 H4 . . 120.5 ?
O2 C5 C4 . . 124.25(12) ?
O2 C5 C6 . . 115.34(11) ?
C4 C5 C6 . . 120.40(12) ?
C7 C6 C5 . . 119.66(12) ?
C7 C6 H6 . . 120.2 ?
C5 C6 H6 . . 120.2 ?
C6 C7 C2 . . 120.77(12) ?
C6 C7 H7 . . 119.6 ?
C2 C7 H7 . . 119.6 ?
O2 C8 C9 . . 106.81(10) ?
O2 C8 H8A . . 110.4 ?
C9 C8 H8A . . 110.4 ?
O2 C8 H8B . . 110.4 ?
C9 C8 H8B . . 110.4 ?
H8A C8 H8B . . 108.6 ?
C8 C9 C10 . . 113.45(11) ?
C8 C9 H9A . . 108.9 ?
C10 C9 H9A . . 108.9 ?
C8 C9 H9B . . 108.9 ?
C10 C9 H9B . . 108.9 ?
H9A C9 H9B . . 107.7 ?
O3 C10 C9 . . 105.71(10) ?
O3 C10 H10A . . 110.6 ?
C9 C10 H10A . . 110.6 ?
O3 C10 H10B . . 110.6 ?
C9 C10 H10B . . 110.6 ?
H10A C10 H10B . . 108.7 ?
O3 C11 C12 . . 115.02(11) ?
O3 C11 C16 . . 124.28(11) ?
C12 C11 C16 . . 120.69(12) ?
C13 C12 C11 . . 119.74(11) ?
C13 C12 H12 . . 120.1 ?
C11 C12 H12 . . 120.1 ?
C12 C13 C14 . . 120.51(12) ?
C12 C13 H13 . . 119.7 ?
C14 C13 H13 . . 119.7 ?
C15 C14 C13 . . 118.95(12) ?
C15 C14 C17 . . 121.73(12) ?
C13 C14 C17 . . 119.32(12) ?
C16 C15 C14 . . 121.44(12) ?
C16 C15 H15 . . 119.3 ?
C14 C15 H15 . . 119.3 ?
C15 C16 C11 . . 118.67(12) ?
C15 C16 H16 . . 120.7 ?
C11 C16 H16 . . 120.7 ?
O4 C17 C14 . . 124.94(13) ?
O4 C17 H17 . . 117.5 ?
C14 C17 H17 . . 117.5 ?

loop_
_geom_bond_atom_site_label_1
_geom_bond_atom_site_label_2
_geom_bond_site_symmetry_2
_geom_bond_distance
_geom_bond_publ_flag
O1 C1 . 1.2152(16) ?
O2 C5 . 1.3620(15) ?
O2 C8 . 1.4389(15) ?
O3 C11 . 1.3623(15) ?
O3 C10 . 1.4382(15) ?
O4 C17 . 1.2145(17) ?
C1 C2 . 1.4682(19) ?
C1 H1 . 0.95 ?
C2 C3 . 1.3863(18) ?
C2 C7 . 1.4014(18) ?
C3 C4 . 1.3894(19) ?
C3 H3 . 0.95 ?
C4 C5 . 1.3938(18) ?
C4 H4 . 0.95 ?
C5 C6 . 1.3989(18) ?
C6 C7 . 1.3765(19) ?
C6 H6 . 0.95 ?
C7 H7 . 0.95 ?
C8 C9 . 1.5153(18) ?
C8 H8A . 0.99 ?
C8 H8B . 0.99 ?
C9 C10 . 1.5167(17) ?
C9 H9A . 0.99 ?
C9 H9B . 0.99 ?
C10 H10A . 0.99 ?
C10 H10B . 0.99 ?
C11 C12 . 1.3931(18) ?
C11 C16 . 1.3981(17) ?
C12 C13 . 1.3796(19) ?
C12 H12 . 0.95 ?
C13 C14 . 1.4009(17) ?
C13 H13 . 0.95 ?
C14 C15 . 1.3895(19) ?
C14 C17 . 1.4674(19) ?
C15 C16 . 1.3859(18) ?
C15 H15 . 0.95 ?
C16 H16 . 0.95 ?
C17 H17 . 0.95 ?

loop_
_geom_hbond_atom_site_label_D
_geom_hbond_atom_site_label_H
_geom_hbond_atom_site_label_A
_geom_hbond_site_symmetry_A
_geom_hbond_distance_DH
_geom_hbond_distance_HA
_geom_hbond_distance_DA
_geom_hbond_angle_DHA
_geom_hbond_publ_flag
C6 H6 O2 3_666 0.95 2.57 3.508(2) 168 no
C16 H16 O1 3_676 0.95 2.41 3.287(2) 154 yes

loop_
_geom_torsion_atom_site_label_1
_geom_torsion_atom_site_label_2
_geom_torsion_atom_site_label_3
_geom_torsion_atom_site_label_4
_geom_torsion_site_symmetry_1
_geom_torsion_site_symmetry_2
_geom_torsion_site_symmetry_3
_geom_torsion_site_symmetry_4
_geom_torsion
_geom_torsion_publ_flag
O1 C1 C2 C3 . . . . -177.57(13) ?
O1 C1 C2 C7 . . . . 3.3(2) ?
C7 C2 C3 C4 . . . . 0.75(19) ?
C1 C2 C3 C4 . . . . -178.41(12) ?
C2 C3 C4 C5 . . . . 0.48(19) ?
C8 O2 C5 C4 . . . . 0.89(18) ?
C8 O2 C5 C6 . . . . -179.69(11) ?
C3 C4 C5 O2 . . . . 178.02(12) ?
C3 C4 C5 C6 . . . . -1.37(19) ?
O2 C5 C6 C7 . . . . -178.41(11) ?
C4 C5 C6 C7 . . . . 1.0(2) ?
C5 C6 C7 C2 . . . . 0.2(2) ?
C3 C2 C7 C6 . . . . -1.1(2) ?
C1 C2 C7 C6 . . . . 178.04(12) ?
C5 O2 C8 C9 . . . . -178.76(10) ?
O2 C8 C9 C10 . . . . 70.22(13) ?
C11 O3 C10 C9 . . . . 176.03(10) ?
C8 C9 C10 O3 . . . . 65.84(13) ?
C10 O3 C11 C12 . . . . -177.41(11) ?
C10 O3 C11 C16 . . . . 3.47(18) ?
O3 C11 C12 C13 . . . . -178.89(12) ?
C16 C11 C12 C13 . . . . 0.26(19) ?
C11 C12 C13 C14 . . . . -0.7(2) ?
C12 C13 C14 C15 . . . . 0.6(2) ?
C12 C13 C14 C17 . . . . -179.52(13) ?
C13 C14 C15 C16 . . . . 0.0(2) ?
C17 C14 C15 C16 . . . . -179.92(12) ?
C14 C15 C16 C11 . . . . -0.42(19) ?
O3 C11 C16 C15 . . . . 179.37(12) ?
C12 C11 C16 C15 . . . . 0.29(19) ?
C15 C14 C17 O4 . . . . -3.7(2) ?
C13 C14 C17 O4 . . . . 176.44(14) ?

loop_
_cod_related_entry_id
_cod_related_entry_database
_cod_related_entry_code
1 ChemSpider 4928415
